data_1576204
loop_
_publ_author_name
'Escoud&#xe9;, Emile'
'Pedr&#xf3;n, Manuel'
'Bourqui, Lilian'
'Gontard, Geoffrey'
'Vitale, Maxime R.'
'Ciofini, Ilaria'
'Lakhdar, Sami'
'Grimaud, Laurence'

_publ_section_title
;
 Photochemical activation of pincer-ligated phosphoranides: mechanistic
 insight for reduction of aryl halides.
;
_journal_issue 1
_journal_name_full 'Chemical science'
_journal_page_first 579
_journal_page_last 584
_journal_paper_doi 10.1039/d5sc06960b
_journal_volume 17
_journal_year 2026
_chemical_formula_moiety 'C72 H90 N2 O4 P2'
_chemical_formula_sum 'C72 H90 N2 O4 P2'
_chemical_formula_weight 1109.39
_space_group_crystal_system monoclinic
_space_group_IT_number 14
_space_group_name_Hall '-P 2ybc'
_space_group_name_H-M_alt 'P 1 21/c 1'
_atom_sites_solution_hydrogens geom
_atom_sites_solution_primary dual
_atom_sites_solution_secondary difmap
_audit_creation_method SHELXL-2019/3
_audit_update_record
;
2025-10-01 deposited with the CCDC.	2025-11-03 downloaded from the CCDC.
;
_cell_angle_alpha 90
_cell_angle_beta 98.9730(10)
_cell_angle_gamma 90
_cell_formula_units_Z 4
_cell_length_a 12.6836(9)
_cell_length_b 44.721(3)
_cell_length_c 11.8935(8)
_cell_measurement_reflns_used 9966
_cell_measurement_temperature 200(2)
_cell_measurement_theta_max 26.37
_cell_measurement_theta_min 2.37
_cell_volume 6663.7(8)
_computing_cell_refinement 'Bruker SAINT'
_computing_data_collection 'Bruker APEX2'
_computing_data_reduction 'Bruker SAINT'
_computing_molecular_graphics 'SXGRAPH (Farrugia, 2012)'
_computing_structure_refinement 'SHELXL (Sheldrick, 2015)'
_computing_structure_solution 'SHELXT (Sheldrick, 2015)'
_diffrn_ambient_temperature 200(1)
_diffrn_detector 'CCD plate'
_diffrn_detector_type 'Bruker APEX-II'
_diffrn_measured_fraction_theta_full 1.000
_diffrn_measured_fraction_theta_max 1.000
_diffrn_measurement_device '\k-geometry diffractometer'
_diffrn_measurement_device_type 'Bruker APEX-II'
_diffrn_measurement_method '\f and \w scans'
_diffrn_radiation_monochromator 'curved graphite'
_diffrn_radiation_probe x-ray
_diffrn_radiation_type 'Mo K\a'
_diffrn_radiation_wavelength 0.71073
_diffrn_reflns_av_R_equivalents 0.0642
_diffrn_reflns_av_unetI/netI 0.0574
_diffrn_reflns_Laue_measured_fraction_full 1.000
_diffrn_reflns_Laue_measured_fraction_max 1.000
_diffrn_reflns_limit_h_max 15
_diffrn_reflns_limit_h_min -15
_diffrn_reflns_limit_k_max 50
_diffrn_reflns_limit_k_min -55
_diffrn_reflns_limit_l_max 14
_diffrn_reflns_limit_l_min -14
_diffrn_reflns_number 67081
_diffrn_reflns_point_group_measured_fraction_full 1.000
_diffrn_reflns_point_group_measured_fraction_max 1.000
_diffrn_reflns_theta_full 25.242
_diffrn_reflns_theta_max 26.372
_diffrn_reflns_theta_min 1.688
_diffrn_source 'fine-focus sealed tube'
_exptl_absorpt_coefficient_mu 0.112
_exptl_absorpt_correction_T_max 1.000
_exptl_absorpt_correction_T_min 0.923
_exptl_absorpt_correction_type numerical
_exptl_absorpt_process_details
; 
 SADABS 2016/2: Krause, L., Herbst-Irmer, R., Sheldrick G.M. & Stalke D.,
 J. Appl. Cryst. 48 (2015) 3-10
;
_exptl_crystal_colour colourless
_exptl_crystal_density_diffrn 1.106
_exptl_crystal_density_method 'not measured'
_exptl_crystal_description bar
_exptl_crystal_F_000 2392
_exptl_crystal_size_max 0.55
_exptl_crystal_size_mid 0.15
_exptl_crystal_size_min 0.10
_refine_diff_density_max 0.906
_refine_diff_density_min -0.415
_refine_diff_density_rms 0.055
_refine_ls_extinction_method none
_refine_ls_goodness_of_fit_ref 1.192
_refine_ls_hydrogen_treatment constr
_refine_ls_matrix_type full
_refine_ls_number_parameters 749
_refine_ls_number_reflns 13614
_refine_ls_number_restraints 36
_refine_ls_restrained_S_all 1.191
_refine_ls_R_factor_all 0.1110
_refine_ls_R_factor_gt 0.0789
_refine_ls_shift/su_max 0.000
_refine_ls_shift/su_mean 0.000
_refine_ls_structure_factor_coef Fsqd
_refine_ls_weighting_details 'w=1/[\s^2^(Fo^2^)+(0.0330P)^2^+7.2743P] where P=(Fo^2^+2Fc^2^)/3'
_refine_ls_weighting_scheme calc
_refine_ls_wR_factor_gt 0.1378
_refine_ls_wR_factor_ref 0.1487
_reflns_number_gt 9983
_reflns_number_total 13614
_reflns_threshold_expression 'I > 2\s(I)'
_cod_data_source_file d5sc06960b3.cif
_cod_data_source_block ee241123
_cod_depositor_comments 'Adding full bibliography for 1576202--1576209.cif.'
_cod_original_cell_volume 6663.8(8)
_cod_original_sg_symbol_H-M 'P 21/c'
_cod_database_code 1576204
_shelx_shelxl_version_number 2019/3
_shelx_space_group_comment
;
The symmetry employed for this shelxl refinement is uniquely defined
by the following loop, which should always be used as a source of
symmetry information in preference to the above space-group names.
They are only intended as comments.
;

loop_
_space_group_symop_operation_xyz
'x, y, z'
'-x, y+1/2, -z+1/2'
'-x, -y, -z'
'x, -y-1/2, z-1/2'

loop_
_atom_site_label
_atom_site_type_symbol
_atom_site_fract_x
_atom_site_fract_y
_atom_site_fract_z
_atom_site_U_iso_or_equiv
_atom_site_adp_type
_atom_site_occupancy
_atom_site_site_symmetry_order
_atom_site_calc_flag
_atom_site_refinement_flags_posn
_atom_site_refinement_flags_adp
_atom_site_refinement_flags_occupancy
_atom_site_disorder_assembly
_atom_site_disorder_group
P1 P 0.72045(5) 0.35463(2) 0.47150(6) 0.01597(15) Uani 1 1 d . . . . .
P2 P 0.71967(5) 0.39813(2) 0.56399(6) 0.01865(16) Uani 1 1 d . . . . .
O1 O 0.59040(13) 0.35892(4) 0.40785(15) 0.0194(4) Uani 1 1 d . . . . .
O2 O 0.84959(13) 0.34828(4) 0.53808(15) 0.0202(4) Uani 1 1 d . . . . .
O3 O 0.62287(14) 0.38176(4) 0.63039(15) 0.0209(4) Uani 1 1 d . . . . .
O4 O 0.82840(15) 0.41080(4) 0.50945(16) 0.0245(4) Uani 1 1 d . . . . .
N1 N 0.68381(17) 0.32272(5) 0.53116(18) 0.0179(5) Uani 1 1 d . . . . .
N2 N 0.78182(17) 0.40843(5) 0.69482(19) 0.0221(5) Uani 1 1 d . . . . .
C1 C 0.5260(2) 0.33498(6) 0.4216(2) 0.0183(6) Uani 1 1 d . . . . .
C2 C 0.4211(2) 0.33128(6) 0.3686(2) 0.0220(6) Uani 1 1 d . . . . .
C3 C 0.3719(2) 0.30444(6) 0.3944(2) 0.0244(6) Uani 1 1 d . . . . .
H3 H 0.299461 0.301354 0.361878 0.029 Uiso 1 1 calc R U . . .
C4 C 0.4225(2) 0.28225(6) 0.4641(2) 0.0214(6) Uani 1 1 d . . . . .
C5 C 0.5289(2) 0.28674(6) 0.5128(2) 0.0207(6) Uani 1 1 d . . . . .
H5 H 0.566771 0.271702 0.558947 0.025 Uiso 1 1 calc R U . . .
C6 C 0.5781(2) 0.31322(6) 0.4929(2) 0.0166(5) Uani 1 1 d . . . . .
C7 C 0.7649(2) 0.30848(6) 0.6074(2) 0.0175(6) Uani 1 1 d . . . . .
C8 C 0.7587(2) 0.28432(6) 0.6782(2) 0.0236(6) Uani 1 1 d . . . . .
H8 H 0.691886 0.275214 0.683282 0.028 Uiso 1 1 calc R U . . .
C9 C 0.8524(2) 0.27357(6) 0.7422(2) 0.0267(7) Uani 1 1 d . . . . .
C10 C 0.9485(2) 0.28732(6) 0.7306(2) 0.0248(6) Uani 1 1 d . . . . .
H10 H 1.012279 0.279183 0.771744 0.030 Uiso 1 1 calc R U . . .
C11 C 0.9571(2) 0.31228(6) 0.6624(2) 0.0193(6) Uani 1 1 d . . . . .
C12 C 0.8609(2) 0.32300(6) 0.6047(2) 0.0172(6) Uani 1 1 d . . . . .
C13 C 0.3659(2) 0.35370(7) 0.2814(2) 0.0296(7) Uani 1 1 d . . . . .
C14 C 0.4265(3) 0.35398(8) 0.1798(3) 0.0450(9) Uani 1 1 d . . . . .
H14A H 0.392654 0.368196 0.122612 0.067 Uiso 1 1 calc R U . . .
H14B H 0.500693 0.359982 0.205385 0.067 Uiso 1 1 calc R U . . .
H14C H 0.425062 0.333927 0.146332 0.067 Uiso 1 1 calc R U . . .
C15 C 0.3670(3) 0.38522(7) 0.3324(3) 0.0437(9) Uani 1 1 d . . . . .
H15A H 0.328253 0.385115 0.397465 0.065 Uiso 1 1 calc R U . . .
H15B H 0.440981 0.391479 0.357631 0.065 Uiso 1 1 calc R U . . .
H15C H 0.332600 0.399199 0.274577 0.065 Uiso 1 1 calc R U . . .
C16 C 0.2496(3) 0.34532(9) 0.2380(3) 0.0509(10) Uani 1 1 d . . . . .
H16A H 0.209291 0.345022 0.301903 0.076 Uiso 1 1 calc R U . . .
H16B H 0.218114 0.360093 0.181685 0.076 Uiso 1 1 calc R U . . .
H16C H 0.246868 0.325491 0.202584 0.076 Uiso 1 1 calc R U . . .
C17 C 0.3685(2) 0.25274(6) 0.4891(2) 0.0270(7) Uani 1 1 d . . . . .
C18 C 0.2506(3) 0.25182(8) 0.4338(3) 0.0442(9) Uani 1 1 d . . . . .
H18A H 0.212380 0.268560 0.462169 0.066 Uiso 1 1 calc R U . . .
H18B H 0.245719 0.253400 0.351001 0.066 Uiso 1 1 calc R U . . .
H18C H 0.218667 0.232921 0.453100 0.066 Uiso 1 1 calc R U . . .
C19 C 0.4263(3) 0.22643(7) 0.4435(3) 0.0411(8) Uani 1 1 d . . . . .
H19A H 0.423511 0.228617 0.361141 0.062 Uiso 1 1 calc R U . . .
H19B H 0.500872 0.226125 0.480669 0.062 Uiso 1 1 calc R U . . .
H19C H 0.391427 0.207689 0.459585 0.062 Uiso 1 1 calc R U . . .
C20 C 0.3732(3) 0.24914(8) 0.6177(3) 0.0402(8) Uani 1 1 d . . . . .
H20A H 0.336267 0.265940 0.647423 0.060 Uiso 1 1 calc R U . . .
H20B H 0.338427 0.230362 0.633521 0.060 Uiso 1 1 calc R U . . .
H20C H 0.447872 0.248798 0.654605 0.060 Uiso 1 1 calc R U . . .
C21 C 0.8514(3) 0.24665(8) 0.8220(3) 0.0441(9) Uani 1 1 d . . . . .
C22 C 0.7403(3) 0.23434(11) 0.8220(4) 0.094(2) Uani 1 1 d . . . . .
H22A H 0.708640 0.229021 0.744091 0.140 Uiso 1 1 calc R U . . .
H22B H 0.744332 0.216514 0.870361 0.140 Uiso 1 1 calc R U . . .
H22C H 0.696096 0.249523 0.851490 0.140 Uiso 1 1 calc R U . . .
C23 C 0.9183(4) 0.22118(8) 0.7801(4) 0.0682(13) Uani 1 1 d . . . . .
H23A H 0.991222 0.228255 0.778862 0.102 Uiso 1 1 calc R U . . .
H23B H 0.919997 0.204056 0.831796 0.102 Uiso 1 1 calc R U . . .
H23C H 0.885973 0.215114 0.703288 0.102 Uiso 1 1 calc R U . . .
C24 C 0.9034(4) 0.25519(9) 0.9415(3) 0.0656(12) Uani 1 1 d . . . . .
H24A H 0.975083 0.263083 0.939235 0.098 Uiso 1 1 calc R U . . .
H24B H 0.860146 0.270499 0.971780 0.098 Uiso 1 1 calc R U . . .
H24C H 0.908382 0.237490 0.990651 0.098 Uiso 1 1 calc R U . . .
C25 C 1.0645(2) 0.32653(6) 0.6490(2) 0.0239(6) Uani 1 1 d . . . . .
C26 C 1.0760(2) 0.32751(8) 0.5224(3) 0.0373(8) Uani 1 1 d . . . . .
H26A H 1.016988 0.339061 0.480306 0.056 Uiso 1 1 calc R U . . .
H26B H 1.143962 0.336980 0.513842 0.056 Uiso 1 1 calc R U . . .
H26C H 1.074362 0.307095 0.492136 0.056 Uiso 1 1 calc R U . . .
C27 C 1.1582(2) 0.30831(7) 0.7102(3) 0.0390(8) Uani 1 1 d . . . . .
H27A H 1.154711 0.287913 0.679690 0.058 Uiso 1 1 calc R U . . .
H27B H 1.225425 0.317659 0.698257 0.058 Uiso 1 1 calc R U . . .
H27C H 1.154460 0.307669 0.791839 0.058 Uiso 1 1 calc R U . . .
C28 C 1.0706(2) 0.35829(7) 0.6972(3) 0.0329(7) Uani 1 1 d . . . . .
H28A H 1.010676 0.370095 0.658255 0.049 Uiso 1 1 calc R U . . .
H28B H 1.067007 0.357568 0.778824 0.049 Uiso 1 1 calc R U . . .
H28C H 1.137972 0.367558 0.685243 0.049 Uiso 1 1 calc R U . . .
C29 C 0.6228(2) 0.39254(6) 0.7388(2) 0.0189(6) Uani 1 1 d . . . . .
C30 C 0.5421(2) 0.38852(6) 0.8031(2) 0.0213(6) Uani 1 1 d . . . . .
C31 C 0.5568(2) 0.40323(6) 0.9082(2) 0.0245(6) Uani 1 1 d . . . . .
H31 H 0.503073 0.401123 0.955000 0.029 Uiso 1 1 calc R U . . .
C32 C 0.6453(2) 0.42077(6) 0.9483(2) 0.0231(6) Uani 1 1 d . . . . .
C33 C 0.7271(2) 0.42298(6) 0.8825(2) 0.0228(6) Uani 1 1 d . . . . .
H33 H 0.789700 0.434219 0.908562 0.027 Uiso 1 1 calc R U . . .
C34 C 0.7149(2) 0.40846(6) 0.7788(2) 0.0194(6) Uani 1 1 d . . . . .
C35 C 0.8837(2) 0.42094(6) 0.6981(3) 0.0246(6) Uani 1 1 d . . . . .
C36 C 0.9564(2) 0.42889(7) 0.7918(3) 0.0287(7) Uani 1 1 d . . . . .
H36 H 0.939275 0.426798 0.866378 0.034 Uiso 1 1 calc R U . . .
C37 C 1.0559(2) 0.44014(7) 0.7752(3) 0.0334(7) Uani 1 1 d . . . . .
C38 C 1.0758(2) 0.44287(7) 0.6649(3) 0.0345(8) Uani 1 1 d . . . . .
H38 H 1.142410 0.451147 0.654016 0.041 Uiso 1 1 calc R U . . .
C39 C 1.0047(2) 0.43431(6) 0.5675(3) 0.0308(7) Uani 1 1 d . . . . .
C40 C 0.9080(2) 0.42255(6) 0.5892(2) 0.0243(6) Uani 1 1 d . . . . .
C41 C 0.4447(2) 0.36888(7) 0.7618(2) 0.0288(7) Uani 1 1 d . . . . .
C42 C 0.3835(3) 0.38200(9) 0.6518(3) 0.0475(10) Uani 1 1 d . . . . .
H42A H 0.430951 0.383315 0.594389 0.071 Uiso 1 1 calc R U . . .
H42B H 0.322686 0.369073 0.623620 0.071 Uiso 1 1 calc R U . . .
H42C H 0.357561 0.402022 0.666922 0.071 Uiso 1 1 calc R U . . .
C43 C 0.4830(3) 0.33707(7) 0.7410(3) 0.0432(9) Uani 1 1 d . . . . .
H43A H 0.531279 0.337662 0.684264 0.065 Uiso 1 1 calc R U . . .
H43B H 0.520741 0.328815 0.812416 0.065 Uiso 1 1 calc R U . . .
H43C H 0.421308 0.324440 0.713029 0.065 Uiso 1 1 calc R U . . .
C44 C 0.3697(3) 0.36695(8) 0.8507(3) 0.0423(9) Uani 1 1 d . . . . .
H44A H 0.408359 0.358564 0.921419 0.063 Uiso 1 1 calc R U . . .
H44B H 0.343865 0.387002 0.865361 0.063 Uiso 1 1 calc R U . . .
H44C H 0.308990 0.354053 0.822059 0.063 Uiso 1 1 calc R U . . .
C45A C 0.6498(2) 0.43845(7) 1.0597(2) 0.0301(7) Uani 0.769(17) 1 d . . P A 1
C46A C 0.6003(8) 0.4207(2) 1.1480(7) 0.061(2) Uani 0.769(17) 1 d . . P A 1
H46A H 0.638249 0.401723 1.163056 0.091 Uiso 0.769(17) 1 calc R U P A 1
H46B H 0.605873 0.432309 1.218621 0.091 Uiso 0.769(17) 1 calc R U P A 1
H46C H 0.524961 0.416818 1.118863 0.091 Uiso 0.769(17) 1 calc R U P A 1
C47A C 0.5946(9) 0.46751(14) 1.0342(6) 0.067(3) Uani 0.769(17) 1 d . . P A 1
H47A H 0.628088 0.478354 0.977443 0.101 Uiso 0.769(17) 1 calc R U P A 1
H47B H 0.519259 0.463925 1.004284 0.101 Uiso 0.769(17) 1 calc R U P A 1
H47C H 0.600171 0.479417 1.104042 0.101 Uiso 0.769(17) 1 calc R U P A 1
C48A C 0.7669(5) 0.4441(3) 1.1146(6) 0.069(3) Uani 0.769(17) 1 d . . P A 1
H48A H 0.803242 0.424890 1.131375 0.103 Uiso 0.769(17) 1 calc R U P A 1
H48B H 0.803417 0.455511 1.061775 0.103 Uiso 0.769(17) 1 calc R U P A 1
H48C H 0.768271 0.455422 1.185291 0.103 Uiso 0.769(17) 1 calc R U P A 1
C45B C 0.6498(2) 0.43845(7) 1.0597(2) 0.0301(7) Uani 0.231(17) 1 d . . P A 2
C46B C 0.536(2) 0.4555(10) 1.057(3) 0.100(12) Uani 0.231(17) 1 d . . P A 2
H46D H 0.523786 0.468933 0.990677 0.149 Uiso 0.231(17) 1 calc R U P A 2
H46E H 0.478378 0.440760 1.050907 0.149 Uiso 0.231(17) 1 calc R U P A 2
H46F H 0.537328 0.467236 1.126574 0.149 Uiso 0.231(17) 1 calc R U P A 2
C47B C 0.735(3) 0.4622(7) 1.073(2) 0.070(9) Uani 0.231(17) 1 d . . P A 2
H47D H 0.726860 0.474828 1.005032 0.104 Uiso 0.231(17) 1 calc R U P A 2
H47E H 0.729415 0.474461 1.139979 0.104 Uiso 0.231(17) 1 calc R U P A 2
H47F H 0.805854 0.452600 1.082945 0.104 Uiso 0.231(17) 1 calc R U P A 2
C48B C 0.660(3) 0.4201(6) 1.155(2) 0.070(9) Uani 0.231(17) 1 d . . P A 2
H48D H 0.603967 0.404881 1.145118 0.105 Uiso 0.231(17) 1 calc R U P A 2
H48E H 0.730211 0.410336 1.165671 0.105 Uiso 0.231(17) 1 calc R U P A 2
H48F H 0.653772 0.432197 1.222705 0.105 Uiso 0.231(17) 1 calc R U P A 2
C49 C 1.1358(3) 0.44917(8) 0.8799(3) 0.0444(9) Uani 1 1 d . . . . .
C50 C 1.1544(3) 0.42301(10) 0.9635(4) 0.0620(12) Uani 1 1 d . . . . .
H50A H 1.205562 0.428981 1.030172 0.093 Uiso 1 1 calc R U . . .
H50B H 1.086691 0.417369 0.987610 0.093 Uiso 1 1 calc R U . . .
H50C H 1.182930 0.405921 0.926316 0.093 Uiso 1 1 calc R U . . .
C51 C 1.0897(3) 0.47570(10) 0.9378(4) 0.0674(13) Uani 1 1 d . . . . .
H51A H 1.077689 0.492490 0.884452 0.101 Uiso 1 1 calc R U . . .
H51B H 1.021871 0.469837 0.961148 0.101 Uiso 1 1 calc R U . . .
H51C H 1.140153 0.481719 1.005003 0.101 Uiso 1 1 calc R U . . .
C52 C 1.2439(3) 0.45839(10) 0.8482(4) 0.0644(12) Uani 1 1 d . . . . .
H52A H 1.233677 0.475163 0.794596 0.097 Uiso 1 1 calc R U . . .
H52B H 1.291947 0.464473 0.917079 0.097 Uiso 1 1 calc R U . . .
H52C H 1.275038 0.441442 0.812836 0.097 Uiso 1 1 calc R U . . .
C53 C 1.0294(3) 0.43796(8) 0.4464(3) 0.0411(8) Uani 1 1 d . . . . .
C54 C 1.1402(3) 0.45149(10) 0.4446(4) 0.0643(12) Uani 1 1 d . . . . .
H54A H 1.194798 0.438372 0.486010 0.096 Uiso 1 1 calc R U . . .
H54B H 1.152444 0.453545 0.365567 0.096 Uiso 1 1 calc R U . . .
H54C H 1.144200 0.471217 0.480876 0.096 Uiso 1 1 calc R U . . .
C55 C 0.9469(3) 0.45893(10) 0.3813(4) 0.0640(12) Uani 1 1 d . . . . .
H55A H 0.949683 0.478309 0.420145 0.096 Uiso 1 1 calc R U . . .
H55B H 0.962400 0.461712 0.303808 0.096 Uiso 1 1 calc R U . . .
H55C H 0.875535 0.450261 0.378121 0.096 Uiso 1 1 calc R U . . .
C56 C 1.0263(4) 0.40762(9) 0.3872(4) 0.0652(13) Uani 1 1 d . . . . .
H56A H 1.079710 0.394349 0.429825 0.098 Uiso 1 1 calc R U . . .
H56B H 0.955220 0.398786 0.384014 0.098 Uiso 1 1 calc R U . . .
H56C H 1.042085 0.410236 0.309701 0.098 Uiso 1 1 calc R U . . .
C59 C 0.7643(2) 0.35630(6) 0.3387(2) 0.0217(6) Uani 1 1 d . . . . .
C60 C 0.7900(2) 0.35395(6) 0.2478(3) 0.0278(7) Uani 1 1 d . . . . .
C61 C 0.8195(2) 0.35129(7) 0.1359(2) 0.0298(7) Uani 1 1 d . . . . .
C62 C 0.9247(3) 0.35504(9) 0.1210(3) 0.0532(10) Uani 1 1 d . . . . .
H62 H 0.978011 0.359475 0.184109 0.064 Uiso 1 1 calc R U . . .
C63 C 0.9513(4) 0.35226(10) 0.0127(4) 0.0674(13) Uani 1 1 d . . . . .
H63 H 1.023227 0.355036 0.001570 0.081 Uiso 1 1 calc R U . . .
C64 C 0.8750(4) 0.34557(9) -0.0780(3) 0.0588(11) Uani 1 1 d . . . . .
H64 H 0.894115 0.343758 -0.151758 0.071 Uiso 1 1 calc R U . . .
C65 C 0.7718(3) 0.34150(9) -0.0634(3) 0.0528(10) Uani 1 1 d . . . . .
H65 H 0.719365 0.336599 -0.126783 0.063 Uiso 1 1 calc R U . . .
C66 C 0.7430(3) 0.34445(8) 0.0432(3) 0.0405(8) Uani 1 1 d . . . . .
H66 H 0.670725 0.341791 0.053060 0.049 Uiso 1 1 calc R U . . .
C67 C 0.6354(2) 0.42499(6) 0.4912(2) 0.0249(6) Uani 1 1 d . . . . .
C68 C 0.5858(2) 0.44571(6) 0.4465(2) 0.0275(7) Uani 1 1 d . . . . .
C69 C 0.5305(3) 0.47095(7) 0.3911(3) 0.0336(8) Uani 1 1 d . . . . .
C70 C 0.5870(4) 0.49576(8) 0.3675(4) 0.0612(12) Uani 1 1 d . . . . .
H70 H 0.662523 0.496126 0.387408 0.073 Uiso 1 1 calc R U . . .
C71 C 0.5338(5) 0.52019(10) 0.3147(4) 0.0889(19) Uani 1 1 d . . . . .
H71 H 0.572945 0.537327 0.298317 0.107 Uiso 1 1 calc R U . . .
C72 C 0.4263(6) 0.51987(12) 0.2863(4) 0.093(2) Uani 1 1 d . . . . .
H72 H 0.390230 0.536861 0.251040 0.111 Uiso 1 1 calc R U . . .
C73 C 0.3702(5) 0.49546(13) 0.3079(5) 0.0953(19) Uani 1 1 d . . . . .
H73 H 0.294824 0.495235 0.286308 0.114 Uiso 1 1 calc R U . . .
C74 C 0.4213(3) 0.47076(9) 0.3613(4) 0.0654(12) Uani 1 1 d . . . . .
H74 H 0.381171 0.453770 0.377260 0.078 Uiso 1 1 calc R U . . .

loop_
_atom_site_aniso_label
_atom_site_aniso_U_11
_atom_site_aniso_U_22
_atom_site_aniso_U_33
_atom_site_aniso_U_23
_atom_site_aniso_U_13
_atom_site_aniso_U_12
P1 0.0182(3) 0.0176(3) 0.0130(3) 0.0008(3) 0.0054(3) -0.0002(3)
P2 0.0204(4) 0.0190(4) 0.0178(3) -0.0017(3) 0.0066(3) -0.0021(3)
O1 0.0170(9) 0.0210(10) 0.0194(9) 0.0029(8) 0.0006(8) -0.0006(8)
O2 0.0160(9) 0.0213(10) 0.0233(10) 0.0064(8) 0.0030(8) -0.0012(7)
O3 0.0211(10) 0.0264(10) 0.0165(9) -0.0042(8) 0.0075(8) -0.0060(8)
O4 0.0259(10) 0.0241(10) 0.0255(11) -0.0027(8) 0.0102(9) -0.0056(8)
N1 0.0178(11) 0.0174(11) 0.0180(11) 0.0010(9) 0.0011(9) -0.0018(9)
N2 0.0183(12) 0.0240(12) 0.0250(13) -0.0031(10) 0.0063(10) -0.0060(10)
C1 0.0205(14) 0.0192(14) 0.0162(13) -0.0033(10) 0.0065(11) -0.0022(11)
C2 0.0238(15) 0.0267(15) 0.0157(14) -0.0040(11) 0.0037(11) 0.0000(12)
C3 0.0184(14) 0.0331(17) 0.0216(15) -0.0051(12) 0.0025(12) -0.0043(12)
C4 0.0223(14) 0.0240(15) 0.0192(14) -0.0048(11) 0.0073(11) -0.0025(11)
C5 0.0247(15) 0.0201(14) 0.0182(14) 0.0012(11) 0.0066(11) 0.0014(11)
C6 0.0170(13) 0.0221(14) 0.0122(13) -0.0032(10) 0.0065(10) 0.0009(11)
C7 0.0202(14) 0.0213(14) 0.0114(13) -0.0024(10) 0.0037(11) 0.0015(11)
C8 0.0247(15) 0.0269(16) 0.0189(14) 0.0043(12) 0.0032(12) -0.0069(12)
C9 0.0299(16) 0.0277(16) 0.0212(15) 0.0071(12) 0.0003(13) -0.0024(13)
C10 0.0214(14) 0.0288(16) 0.0223(15) 0.0028(12) -0.0023(12) 0.0025(12)
C11 0.0196(14) 0.0216(14) 0.0168(13) -0.0030(11) 0.0031(11) -0.0007(11)
C12 0.0257(14) 0.0163(13) 0.0116(12) -0.0006(10) 0.0089(11) 0.0000(11)
C13 0.0274(16) 0.0364(18) 0.0230(15) 0.0052(13) -0.0026(13) -0.0013(13)
C14 0.056(2) 0.052(2) 0.0250(17) 0.0081(16) -0.0006(16) -0.0034(18)
C15 0.050(2) 0.0349(19) 0.039(2) 0.0013(15) -0.0124(17) 0.0142(16)
C16 0.0351(19) 0.058(2) 0.052(2) 0.0199(19) -0.0154(17) -0.0032(17)
C17 0.0276(16) 0.0269(16) 0.0277(16) -0.0040(12) 0.0081(13) -0.0089(12)
C18 0.0335(18) 0.041(2) 0.057(2) -0.0014(17) 0.0024(17) -0.0174(15)
C19 0.051(2) 0.0270(17) 0.048(2) -0.0074(15) 0.0150(17) -0.0078(15)
C20 0.044(2) 0.042(2) 0.0371(19) -0.0004(15) 0.0149(16) -0.0171(16)
C21 0.0387(19) 0.042(2) 0.047(2) 0.0259(17) -0.0073(16) -0.0078(16)
C22 0.059(3) 0.102(4) 0.113(4) 0.085(3) -0.009(3) -0.023(3)
C23 0.094(3) 0.028(2) 0.075(3) 0.019(2) -0.007(3) 0.000(2)
C24 0.098(3) 0.059(3) 0.037(2) 0.0241(19) 0.001(2) -0.004(2)
C25 0.0170(14) 0.0256(15) 0.0289(16) -0.0014(12) 0.0023(12) -0.0005(11)
C26 0.0259(16) 0.053(2) 0.0350(18) -0.0047(16) 0.0104(14) -0.0047(15)
C27 0.0207(16) 0.0350(19) 0.058(2) 0.0040(16) -0.0026(15) 0.0001(13)
C28 0.0284(17) 0.0281(17) 0.0423(19) -0.0054(14) 0.0058(14) -0.0062(13)
C29 0.0215(14) 0.0201(14) 0.0155(13) 0.0001(10) 0.0041(11) 0.0019(11)
C30 0.0209(14) 0.0248(15) 0.0186(14) -0.0012(11) 0.0042(11) -0.0006(11)
C31 0.0254(15) 0.0295(16) 0.0207(15) -0.0014(12) 0.0104(12) -0.0012(12)
C32 0.0277(15) 0.0218(15) 0.0200(14) -0.0009(11) 0.0047(12) 0.0016(12)
C33 0.0232(15) 0.0210(14) 0.0231(15) -0.0026(11) 0.0005(12) -0.0021(11)
C34 0.0199(14) 0.0192(14) 0.0198(14) 0.0012(11) 0.0055(11) 0.0007(11)
C35 0.0202(14) 0.0188(14) 0.0358(17) -0.0043(12) 0.0076(13) -0.0013(11)
C36 0.0255(16) 0.0309(17) 0.0307(17) -0.0102(13) 0.0076(13) -0.0033(13)
C37 0.0247(16) 0.0298(17) 0.047(2) -0.0153(14) 0.0090(15) -0.0062(13)
C38 0.0237(16) 0.0272(17) 0.055(2) -0.0113(15) 0.0148(15) -0.0095(13)
C39 0.0287(16) 0.0230(16) 0.0444(19) -0.0048(13) 0.0173(14) -0.0046(13)
C40 0.0248(15) 0.0179(14) 0.0318(16) -0.0041(12) 0.0092(13) -0.0009(12)
C41 0.0247(15) 0.0409(18) 0.0229(15) -0.0068(13) 0.0103(13) -0.0102(13)
C42 0.0279(18) 0.085(3) 0.0289(18) -0.0023(18) 0.0021(15) -0.0117(18)
C43 0.047(2) 0.040(2) 0.048(2) -0.0161(16) 0.0234(17) -0.0200(16)
C44 0.0328(18) 0.061(2) 0.0367(19) -0.0149(17) 0.0166(15) -0.0210(16)
C45A 0.0406(18) 0.0284(16) 0.0219(15) -0.0068(12) 0.0069(13) -0.0033(13)
C46A 0.103(6) 0.062(4) 0.025(3) -0.020(2) 0.032(4) -0.029(5)
C47A 0.118(7) 0.041(3) 0.037(3) -0.017(2) -0.004(4) 0.029(4)
C48A 0.057(3) 0.108(7) 0.039(4) -0.040(4) -0.001(3) -0.016(4)
C45B 0.0406(18) 0.0284(16) 0.0219(15) -0.0068(12) 0.0069(13) -0.0033(13)
C46B 0.077(12) 0.13(3) 0.080(19) -0.072(17) -0.014(13) 0.058(14)
C47B 0.101(16) 0.068(15) 0.049(14) -0.039(11) 0.041(13) -0.047(13)
C48B 0.15(3) 0.033(10) 0.032(9) -0.004(6) 0.015(15) -0.007(14)
C49 0.0251(17) 0.050(2) 0.057(2) -0.0231(18) 0.0048(16) -0.0082(15)
C50 0.039(2) 0.081(3) 0.062(3) -0.012(2) -0.006(2) -0.005(2)
C51 0.046(2) 0.071(3) 0.083(3) -0.047(2) 0.002(2) -0.010(2)
C52 0.029(2) 0.082(3) 0.081(3) -0.027(2) 0.003(2) -0.020(2)
C53 0.0391(19) 0.041(2) 0.048(2) -0.0003(16) 0.0209(17) -0.0136(16)
C54 0.055(2) 0.083(3) 0.062(3) -0.001(2) 0.032(2) -0.031(2)
C55 0.063(3) 0.075(3) 0.056(3) 0.020(2) 0.015(2) -0.015(2)
C56 0.081(3) 0.065(3) 0.063(3) -0.023(2) 0.052(2) -0.025(2)
C59 0.0256(15) 0.0278(15) 0.0133(14) 0.0005(11) 0.0079(11) 0.0023(12)
C60 0.0282(16) 0.0252(16) 0.0301(17) 0.0010(13) 0.0048(13) 0.0023(12)
C61 0.0406(18) 0.0318(17) 0.0207(15) 0.0020(12) 0.0160(14) 0.0069(14)
C62 0.053(2) 0.073(3) 0.039(2) -0.0147(19) 0.0249(18) -0.010(2)
C63 0.072(3) 0.085(3) 0.056(3) -0.016(2) 0.043(2) -0.014(2)
C64 0.097(3) 0.058(3) 0.030(2) -0.0027(18) 0.036(2) 0.009(2)
C65 0.071(3) 0.060(3) 0.0260(19) -0.0048(17) 0.0049(19) 0.019(2)
C66 0.046(2) 0.054(2) 0.0237(17) 0.0006(15) 0.0115(15) 0.0128(17)
C67 0.0298(16) 0.0220(15) 0.0246(15) -0.0013(12) 0.0094(13) -0.0009(12)
C68 0.0356(17) 0.0256(16) 0.0241(15) -0.0017(12) 0.0130(13) 0.0031(13)
C69 0.054(2) 0.0255(17) 0.0237(16) 0.0022(13) 0.0116(15) 0.0127(15)
C70 0.083(3) 0.035(2) 0.075(3) 0.016(2) 0.041(2) 0.014(2)
C71 0.158(6) 0.040(3) 0.086(4) 0.031(2) 0.072(4) 0.031(3)
C72 0.168(6) 0.069(4) 0.044(3) 0.018(2) 0.026(3) 0.079(4)
C73 0.101(4) 0.080(4) 0.092(4) 0.004(3) -0.025(3) 0.053(3)
C74 0.062(3) 0.046(2) 0.082(3) 0.004(2) -0.008(2) 0.020(2)

loop_
_atom_type_symbol
_atom_type_description
_atom_type_scat_dispersion_real
_atom_type_scat_dispersion_imag
_atom_type_scat_source
C C 0.0033 0.0016 'International Tables Vol C Tables 4.2.6.8 and 6.1.1.4'
H H 0.0000 0.0000 'International Tables Vol C Tables 4.2.6.8 and 6.1.1.4'
N N 0.0061 0.0033 'International Tables Vol C Tables 4.2.6.8 and 6.1.1.4'
O O 0.0106 0.0060 'International Tables Vol C Tables 4.2.6.8 and 6.1.1.4'
P P 0.1023 0.0942 'International Tables Vol C Tables 4.2.6.8 and 6.1.1.4'

loop_
_geom_angle_atom_site_label_1
_geom_angle_atom_site_label_2
_geom_angle_atom_site_label_3
_geom_angle
_geom_angle_site_symmetry_1
_geom_angle_site_symmetry_3
_geom_angle_publ_flag
N1 P1 O1 88.35(10) . . ?
N1 P1 O2 88.40(10) . . ?
O1 P1 O2 176.72(9) . . ?
N1 P1 C59 124.03(12) . . ?
O1 P1 C59 90.93(11) . . ?
O2 P1 C59 90.48(11) . . ?
N1 P1 P2 120.36(8) . . ?
O1 P1 P2 92.41(7) . . ?
O2 P1 P2 89.66(7) . . ?
C59 P1 P2 115.59(10) . . ?
N2 P2 O4 88.34(10) . . ?
N2 P2 O3 87.55(10) . . ?
O4 P2 O3 171.60(10) . . ?
N2 P2 C67 115.45(12) . . ?
O4 P2 C67 92.96(12) . . ?
O3 P2 C67 95.42(12) . . ?
N2 P2 P1 130.63(9) . . ?
O4 P2 P1 92.06(7) . . ?
O3 P2 P1 85.07(7) . . ?
C67 P2 P1 113.83(10) . . ?
C1 O1 P1 114.19(16) . . ?
C12 O2 P1 113.93(16) . . ?
C29 O3 P2 112.63(16) . . ?
C40 O4 P2 114.39(17) . . ?
C7 N1 C6 129.1(2) . . ?
C7 N1 P1 115.45(17) . . ?
C6 N1 P1 115.32(17) . . ?
C35 N2 C34 129.4(2) . . ?
C35 N2 P2 115.38(19) . . ?
C34 N2 P2 113.96(17) . . ?
O1 C1 C6 112.6(2) . . ?
O1 C1 C2 125.8(2) . . ?
C6 C1 C2 121.6(2) . . ?
C1 C2 C3 115.3(2) . . ?
C1 C2 C13 122.2(2) . . ?
C3 C2 C13 122.3(2) . . ?
C4 C3 C2 124.2(3) . . ?
C3 C4 C5 118.2(2) . . ?
C3 C4 C17 123.5(2) . . ?
C5 C4 C17 118.3(2) . . ?
C6 C5 C4 119.1(2) . . ?
C5 C6 C1 121.5(2) . . ?
C5 C6 N1 129.5(2) . . ?
C1 C6 N1 108.9(2) . . ?
C8 C7 C12 121.0(2) . . ?
C8 C7 N1 129.8(2) . . ?
C12 C7 N1 109.2(2) . . ?
C7 C8 C9 118.6(3) . . ?
C10 C9 C8 118.7(2) . . ?
C10 C9 C21 120.0(3) . . ?
C8 C9 C21 121.3(3) . . ?
C9 C10 C11 124.1(3) . . ?
C12 C11 C10 114.9(2) . . ?
C12 C11 C25 122.1(2) . . ?
C10 C11 C25 123.0(2) . . ?
O2 C12 C7 112.6(2) . . ?
O2 C12 C11 125.0(2) . . ?
C7 C12 C11 122.3(2) . . ?
C14 C13 C2 107.9(2) . . ?
C14 C13 C16 108.2(3) . . ?
C2 C13 C16 112.5(3) . . ?
C14 C13 C15 109.3(3) . . ?
C2 C13 C15 111.0(2) . . ?
C16 C13 C15 107.9(3) . . ?
C19 C17 C20 109.1(3) . . ?
C19 C17 C18 108.4(3) . . ?
C20 C17 C18 108.0(3) . . ?
C19 C17 C4 109.8(2) . . ?
C20 C17 C4 109.5(2) . . ?
C18 C17 C4 111.9(2) . . ?
C22 C21 C24 111.1(4) . . ?
C22 C21 C9 112.5(3) . . ?
C24 C21 C9 109.7(3) . . ?
C22 C21 C23 106.8(4) . . ?
C24 C21 C23 107.8(3) . . ?
C9 C21 C23 108.7(3) . . ?
C27 C25 C28 109.1(2) . . ?
C27 C25 C11 111.4(2) . . ?
C28 C25 C11 109.9(2) . . ?
C27 C25 C26 107.2(2) . . ?
C28 C25 C26 109.5(2) . . ?
C11 C25 C26 109.6(2) . . ?
O3 C29 C30 125.5(2) . . ?
O3 C29 C34 112.2(2) . . ?
C30 C29 C34 122.2(2) . . ?
C29 C30 C31 115.2(2) . . ?
C29 C30 C41 121.8(2) . . ?
C31 C30 C41 123.0(2) . . ?
C32 C31 C30 124.1(3) . . ?
C31 C32 C33 118.5(2) . . ?
C31 C32 C45B 120.4(3) . . ?
C33 C32 C45B 121.0(2) . . ?
C31 C32 C45A 120.4(3) . . ?
C33 C32 C45A 121.0(2) . . ?
C34 C33 C32 118.5(2) . . ?
C33 C34 C29 121.3(2) . . ?
C33 C34 N2 129.7(2) . . ?
C29 C34 N2 108.9(2) . . ?
C36 C35 C40 121.8(3) . . ?
C36 C35 N2 128.5(3) . . ?
C40 C35 N2 109.5(2) . . ?
C35 C36 C37 118.8(3) . . ?
C38 C37 C36 117.9(3) . . ?
C38 C37 C49 123.6(3) . . ?
C36 C37 C49 118.4(3) . . ?
C37 C38 C39 124.8(3) . . ?
C40 C39 C38 114.8(3) . . ?
C40 C39 C53 122.0(3) . . ?
C38 C39 C53 123.2(3) . . ?
O4 C40 C35 112.3(2) . . ?
O4 C40 C39 126.0(3) . . ?
C35 C40 C39 121.7(3) . . ?
C44 C41 C42 108.9(3) . . ?
C44 C41 C30 111.6(2) . . ?
C42 C41 C30 109.3(3) . . ?
C44 C41 C43 107.8(3) . . ?
C42 C41 C43 110.4(3) . . ?
C30 C41 C43 108.9(2) . . ?
C47A C45A C46A 111.3(5) . . ?
C47A C45A C32 108.7(3) . . ?
C46A C45A C32 111.2(4) . . ?
C47A C45A C48A 109.5(4) . . ?
C46A C45A C48A 105.4(4) . . ?
C32 C45A C48A 110.6(3) . . ?
C48B C45B C47B 110.7(15) . . ?
C48B C45B C32 112.8(13) . . ?
C47B C45B C32 112.4(8) . . ?
C48B C45B C46B 105.4(17) . . ?
C47B C45B C46B 107.1(15) . . ?
C32 C45B C46B 108.0(9) . . ?
C50 C49 C37 110.0(3) . . ?
C50 C49 C51 109.3(3) . . ?
C37 C49 C51 108.6(3) . . ?
C50 C49 C52 108.2(3) . . ?
C37 C49 C52 112.0(3) . . ?
C51 C49 C52 108.7(3) . . ?
C55 C53 C56 110.3(3) . . ?
C55 C53 C39 108.6(3) . . ?
C56 C53 C39 110.2(3) . . ?
C55 C53 C54 107.9(3) . . ?
C56 C53 C54 107.6(3) . . ?
C39 C53 C54 112.3(3) . . ?
C60 C59 P1 172.1(3) . . ?
C59 C60 C61 179.0(3) . . ?
C62 C61 C66 119.7(3) . . ?
C62 C61 C60 120.1(3) . . ?
C66 C61 C60 120.2(3) . . ?
C61 C62 C63 119.2(4) . . ?
C64 C63 C62 120.5(4) . . ?
C65 C64 C63 120.5(3) . . ?
C64 C65 C66 120.2(4) . . ?
C65 C66 C61 120.0(3) . . ?
C68 C67 P2 172.6(3) . . ?
C67 C68 C69 177.5(3) . . ?
C70 C69 C74 119.3(3) . . ?
C70 C69 C68 119.7(3) . . ?
C74 C69 C68 121.0(3) . . ?
C69 C70 C71 119.8(5) . . ?
C72 C71 C70 120.5(5) . . ?
C73 C72 C71 120.1(4) . . ?
C72 C73 C74 120.6(5) . . ?
C69 C74 C73 119.6(5) . . ?

loop_
_geom_bond_atom_site_label_1
_geom_bond_atom_site_label_2
_geom_bond_distance
_geom_bond_site_symmetry_2
_geom_bond_publ_flag
P1 N1 1.691(2) . ?
P1 O1 1.7150(18) . ?
P1 O2 1.7279(18) . ?
P1 C59 1.756(3) . ?
P1 P2 2.2356(10) . ?
P2 N2 1.695(2) . ?
P2 O4 1.7097(19) . ?
P2 O3 1.7231(19) . ?
P2 C67 1.746(3) . ?
O1 C1 1.372(3) . ?
O2 C12 1.376(3) . ?
O3 C29 1.376(3) . ?
O4 C40 1.377(3) . ?
N1 C7 1.412(3) . ?
N1 C6 1.413(3) . ?
N2 C35 1.403(3) . ?
N2 C34 1.408(3) . ?
C1 C6 1.388(4) . ?
C1 C2 1.390(4) . ?
C2 C3 1.408(4) . ?
C2 C13 1.532(4) . ?
C3 C4 1.385(4) . ?
C4 C5 1.397(4) . ?
C4 C17 1.537(4) . ?
C5 C6 1.376(4) . ?
C7 C8 1.380(4) . ?
C7 C12 1.385(4) . ?
C8 C9 1.393(4) . ?
C9 C10 1.391(4) . ?
C9 C21 1.534(4) . ?
C10 C11 1.394(4) . ?
C11 C12 1.389(4) . ?
C11 C25 1.534(4) . ?
C13 C14 1.530(4) . ?
C13 C16 1.532(4) . ?
C13 C15 1.534(4) . ?
C17 C19 1.529(4) . ?
C17 C20 1.530(4) . ?
C17 C18 1.537(4) . ?
C21 C22 1.513(5) . ?
C21 C24 1.519(5) . ?
C21 C23 1.548(6) . ?
C25 C27 1.529(4) . ?
C25 C28 1.529(4) . ?
C25 C26 1.536(4) . ?
C29 C30 1.383(4) . ?
C29 C34 1.387(4) . ?
C30 C31 1.398(4) . ?
C30 C41 1.532(4) . ?
C31 C32 1.391(4) . ?
C32 C33 1.397(4) . ?
C32 C45B 1.537(4) . ?
C32 C45A 1.537(4) . ?
C33 C34 1.381(4) . ?
C35 C36 1.377(4) . ?
C35 C40 1.379(4) . ?
C36 C37 1.401(4) . ?
C37 C38 1.379(5) . ?
C37 C49 1.532(4) . ?
C38 C39 1.406(4) . ?
C39 C40 1.396(4) . ?
C39 C53 1.529(5) . ?
C41 C44 1.530(4) . ?
C41 C42 1.531(4) . ?
C41 C43 1.535(4) . ?
C45A C47A 1.485(7) . ?
C45A C46A 1.526(7) . ?
C45A C48A 1.547(6) . ?
C45B C48B 1.39(2) . ?
C45B C47B 1.509(19) . ?
C45B C46B 1.63(2) . ?
C49 C50 1.530(6) . ?
C49 C51 1.533(5) . ?
C49 C52 1.534(5) . ?
C53 C55 1.524(5) . ?
C53 C56 1.527(5) . ?
C53 C54 1.533(4) . ?
C59 C60 1.182(4) . ?
C60 C61 1.443(4) . ?
C61 C62 1.383(5) . ?
C61 C66 1.384(4) . ?
C62 C63 1.386(5) . ?
C63 C64 1.366(6) . ?
C64 C65 1.359(6) . ?
C65 C66 1.379(5) . ?
C67 C68 1.197(4) . ?
C68 C69 1.434(4) . ?
C69 C70 1.373(5) . ?
C69 C74 1.375(5) . ?
C70 C71 1.383(6) . ?
C71 C72 1.352(8) . ?
C72 C73 1.350(8) . ?
C73 C74 1.384(6) . ?
